data_7135315
loop_
_publ_author_name
'Nakamura, Ryo'
'Sawamura, Yuta'
'Nakada, Kazushi'
'Mizoguchi, Ryusuke'
'Ishii, Ayumi'
'Yamashita, Tomohiro'
'Yokota, Hiroko'
'Richards, Gary James'
'Hori, Akiko'

_publ_section_title
;
 Red-fluorescence under UV and green-SHG under NIR dual-mode emission in
 yellow crystal of 1,2,5-thiadiazole derivative
;
_journal_name_full 'Chemical Communications'
_journal_paper_doi 10.1039/D5CC05735C
_journal_year 2026
_chemical_formula_moiety 'C16 H10 N4 S'
_chemical_formula_sum 'C16 H10 N4 S'
_chemical_formula_weight 290.34
_space_group_crystal_system monoclinic
_space_group_IT_number 9
_space_group_name_Hall 'C -2yc'
_space_group_name_H-M_alt 'C 1 c 1'
_atom_sites_solution_hydrogens geom
_audit_creation_method SHELXL-2019/1
_audit_update_record
;
2025-08-30 deposited with the CCDC.	2025-12-09 downloaded from the CCDC.
;
_cell_angle_alpha 90
_cell_angle_beta 111.18(2)
_cell_angle_gamma 90
_cell_formula_units_Z 4
_cell_length_a 11.947(9)
_cell_length_b 17.077(13)
_cell_length_c 7.029(5)
_cell_measurement_reflns_used 2739
_cell_measurement_temperature 160
_cell_measurement_theta_max 25.1794
_cell_measurement_theta_min 2.1828
_cell_volume 1337.2(17)
_computing_cell_refinement 'SAINT V8.40B (Bruker AXS LLC, 2019)'
_computing_data_collection 'Bruker Instrument Service vV6.2.6'
_computing_data_reduction 'SAINT V8.40B (Bruker AXS LLC, 2019)'
_computing_molecular_graphics 'shelXle (C.B. Huebshle, rev 924)'
_computing_structure_refinement 'SHELXL-2019/1 (Sheldrick, 2019)'
_computing_structure_solution 'XT, VERSION 2018/2'
_diffrn_ambient_temperature 160
_diffrn_detector_area_resol_mean 7.3910
_diffrn_measured_fraction_theta_full 0.989
_diffrn_measured_fraction_theta_max 0.989
_diffrn_measurement_device_type 'Bruker D8 Goniometer'
_diffrn_measurement_method '\f and \w scans'
_diffrn_radiation_type MoK\a
_diffrn_radiation_wavelength 0.71073
_diffrn_reflns_av_R_equivalents 0.0542
_diffrn_reflns_av_unetI/netI 0.0622
_diffrn_reflns_Laue_measured_fraction_full 0.989
_diffrn_reflns_Laue_measured_fraction_max 0.989
_diffrn_reflns_limit_h_max 14
_diffrn_reflns_limit_h_min -13
_diffrn_reflns_limit_k_max 20
_diffrn_reflns_limit_k_min -20
_diffrn_reflns_limit_l_max 8
_diffrn_reflns_limit_l_min -8
_diffrn_reflns_number 5889
_diffrn_reflns_point_group_measured_fraction_full 0.946
_diffrn_reflns_point_group_measured_fraction_max 0.946
_diffrn_reflns_theta_full 25.017
_diffrn_reflns_theta_max 25.017
_diffrn_reflns_theta_min 2.183
_exptl_absorpt_coefficient_mu 0.239
_exptl_absorpt_correction_T_max 0.98
_exptl_absorpt_correction_T_min 0.66
_exptl_absorpt_correction_type multi-scan
_exptl_absorpt_process_details
;
SADABS-2016/2 - Bruker AXS area detector scaling and absorption correction
;
_exptl_crystal_colour yellow
_exptl_crystal_density_diffrn 1.442
_exptl_crystal_density_meas ?
_exptl_crystal_density_method 'not measured'
_exptl_crystal_description prismatic
_exptl_crystal_F_000 600
_exptl_crystal_size_max 0.314
_exptl_crystal_size_mid 0.134
_exptl_crystal_size_min 0.080
_refine_diff_density_max 0.406
_refine_diff_density_min -0.366
_refine_diff_density_rms 0.099
_refine_ls_abs_structure_details
;
 Flack x determined using 772 quotients [(I+)-(I-)]/[(I+)+(I-)]
 (Parsons, Flack and Wagner, Acta Cryst. B69 (2013) 249-259).
;
_refine_ls_abs_structure_Flack 0.01(6)
_refine_ls_extinction_coef 0.021(5)
_refine_ls_extinction_expression Fc^*^=kFc[1+0.001xFc^2^\l^3^/sin(2\q)]^-1/4^
_refine_ls_extinction_method 'SHELXL-2019/1 (Sheldrick 2019)'
_refine_ls_goodness_of_fit_ref 1.139
_refine_ls_hydrogen_treatment constr
_refine_ls_matrix_type full
_refine_ls_number_parameters 191
_refine_ls_number_reflns 2247
_refine_ls_number_restraints 2
_refine_ls_restrained_S_all 1.138
_refine_ls_R_factor_all 0.0629
_refine_ls_R_factor_gt 0.0482
_refine_ls_shift/su_max 0.000
_refine_ls_shift/su_mean 0.000
_refine_ls_structure_factor_coef Fsqd
_refine_ls_weighting_details 'w=1/[\s^2^(Fo^2^)+(0.0744P)^2^+0.2168P] where P=(Fo^2^+2Fc^2^)/3'
_refine_ls_weighting_scheme calc
_refine_ls_wR_factor_gt 0.1223
_refine_ls_wR_factor_ref 0.1358
_reflns_Friedel_coverage 0.904
_reflns_Friedel_fraction_full 0.902
_reflns_Friedel_fraction_max 0.902
_reflns_number_gt 1925
_reflns_number_total 2247
_reflns_threshold_expression 'I > 2\s(I)'
_cod_data_source_file d5cc05735c2.cif
_cod_data_source_block rn250408a_1_a
_cod_depositor_comments
;
The following automatic conversions were performed:

data item '_exptl_absorpt_correction_type' value 'Multi-Scan' was
changed to 'multi-scan' in accordance with the
/home/data/users/saulius/crontab/automatic-downloads/rss-feeds/RSC/lib/dictionaries/cif_core.dic
dictionary named 'cif_core.dic' version 2.4.2 last updated on
2011-04-26.

data item '_exptl_crystal_density_meas' value 'not measured' was
changed to '?' -- the value is perceived as not measured.

Automatic conversion script
Id: cif_fix_values 8170 2020-07-09 18:12:32Z antanas 
;
_cod_original_sg_symbol_H-M 'C c'
_cod_database_code 7135315
_shelx_shelxl_version_number 2019/1
_shelx_space_group_comment
;
The symmetry employed for this shelxl refinement is uniquely defined
by the following loop, which should always be used as a source of
symmetry information in preference to the above space-group names.
They are only intended as comments.
;
_shelx_estimated_absorpt_t_min 0.929
_shelx_estimated_absorpt_t_max 0.981

loop_
_space_group_symop_operation_xyz
'x, y, z'
'x, -y, z+1/2'
'x+1/2, y+1/2, z'
'x+1/2, -y+1/2, z+1/2'

loop_
_atom_site_label
_atom_site_type_symbol
_atom_site_fract_x
_atom_site_fract_y
_atom_site_fract_z
_atom_site_U_iso_or_equiv
_atom_site_adp_type
_atom_site_occupancy
_atom_site_site_symmetry_order
_atom_site_calc_flag
_atom_site_refinement_flags_posn
_atom_site_refinement_flags_adp
_atom_site_refinement_flags_occupancy
_atom_site_disorder_assembly
_atom_site_disorder_group
C1 C 0.7355(5) 0.4949(3) 0.6665(8) 0.0340(13) Uani 1 1 d . . . . .
C2 C 0.6444(5) 0.5508(3) 0.6548(8) 0.0337(13) Uani 1 1 d . . . . .
C3 C 0.5990(5) 0.3971(3) 0.6055(7) 0.0318(13) Uani 1 1 d . . . . .
C4 C 0.5094(5) 0.4539(3) 0.6204(7) 0.0305(12) Uani 1 1 d . . . . .
C5 C 0.3893(5) 0.4287(3) 0.6145(8) 0.0334(13) Uani 1 1 d . . . . .
C6 C 0.2904(5) 0.4764(3) 0.5151(8) 0.0347(13) Uani 1 1 d . . . . .
H6 H 0.301550 0.523909 0.453739 0.042 Uiso 1 1 calc R U . . .
C7 C 0.1767(5) 0.4557(4) 0.5046(8) 0.0420(14) Uani 1 1 d . . . . .
H7 H 0.109821 0.488078 0.434642 0.050 Uiso 1 1 calc R U . . .
C8 C 0.1613(6) 0.3871(4) 0.5972(10) 0.0460(15) Uani 1 1 d . . . . .
H8 H 0.083075 0.371416 0.587058 0.055 Uiso 1 1 calc R U . . .
C9 C 0.2587(6) 0.3415(4) 0.7038(10) 0.0459(16) Uani 1 1 d . . . . .
H9 H 0.247656 0.296142 0.773264 0.055 Uiso 1 1 calc R U . . .
C10 C 0.3721(6) 0.3610(4) 0.7111(8) 0.0384(14) Uani 1 1 d . . . . .
H10 H 0.438486 0.328263 0.781766 0.046 Uiso 1 1 calc R U . . .
C11 C 0.5648(5) 0.3152(3) 0.5411(8) 0.0334(13) Uani 1 1 d . . . . .
C12 C 0.6299(6) 0.2534(3) 0.6536(9) 0.0391(14) Uani 1 1 d . . . . .
H12 H 0.695400 0.262848 0.777201 0.047 Uiso 1 1 calc R U . . .
C13 C 0.5993(6) 0.1770(4) 0.5857(10) 0.0492(16) Uani 1 1 d . . . . .
H13 H 0.644666 0.134517 0.662781 0.059 Uiso 1 1 calc R U . . .
C14 C 0.5033(6) 0.1625(4) 0.4064(10) 0.0449(15) Uani 1 1 d . . . . .
H14 H 0.481276 0.110198 0.362915 0.054 Uiso 1 1 calc R U . . .
C15 C 0.4397(6) 0.2245(4) 0.2915(9) 0.0429(15) Uani 1 1 d . . . . .
H15 H 0.375830 0.214840 0.165853 0.052 Uiso 1 1 calc R U . . .
C16 C 0.4685(5) 0.3002(4) 0.3581(8) 0.0371(13) Uani 1 1 d . . . . .
H16 H 0.423039 0.342452 0.279975 0.045 Uiso 1 1 calc R U . . .
N1 N 0.8425(5) 0.5278(3) 0.6948(8) 0.0450(13) Uani 1 1 d . . . . .
N2 N 0.6824(5) 0.6254(3) 0.6692(8) 0.0417(12) Uani 1 1 d . . . . .
N3 N 0.7106(4) 0.4171(3) 0.6381(7) 0.0372(11) Uani 1 1 d . . . . .
N4 N 0.5314(4) 0.5297(3) 0.6393(6) 0.0328(10) Uani 1 1 d . . . . .
S1 S 0.82281(16) 0.62055(9) 0.6980(2) 0.0472(5) Uani 1 1 d . . . . .

loop_
_atom_site_aniso_label
_atom_site_aniso_U_11
_atom_site_aniso_U_22
_atom_site_aniso_U_33
_atom_site_aniso_U_23
_atom_site_aniso_U_13
_atom_site_aniso_U_12
C1 0.034(3) 0.041(3) 0.026(3) -0.003(2) 0.010(2) -0.006(2)
C2 0.040(3) 0.038(3) 0.024(3) -0.003(2) 0.012(2) -0.005(2)
C3 0.034(3) 0.041(3) 0.020(3) -0.001(2) 0.009(2) 0.000(2)
C4 0.035(3) 0.040(3) 0.017(2) 0.001(2) 0.010(2) 0.000(2)
C5 0.038(3) 0.044(3) 0.022(3) -0.004(2) 0.014(2) -0.003(3)
C6 0.037(3) 0.042(3) 0.026(3) -0.003(2) 0.013(2) 0.003(2)
C7 0.034(3) 0.059(4) 0.032(3) -0.004(2) 0.011(2) 0.001(3)
C8 0.037(3) 0.065(4) 0.041(3) -0.011(3) 0.022(3) -0.011(3)
C9 0.058(4) 0.043(4) 0.046(4) -0.002(3) 0.031(3) -0.010(3)
C10 0.047(4) 0.041(4) 0.034(3) 0.002(2) 0.023(3) 0.006(3)
C11 0.030(3) 0.043(3) 0.031(3) -0.001(2) 0.017(2) 0.001(2)
C12 0.042(3) 0.042(4) 0.035(3) 0.003(2) 0.016(3) 0.011(3)
C13 0.061(4) 0.040(3) 0.056(4) 0.011(3) 0.032(3) 0.010(3)
C14 0.051(4) 0.043(4) 0.053(4) -0.006(3) 0.034(3) -0.009(3)
C15 0.040(4) 0.053(4) 0.041(3) -0.010(3) 0.020(3) -0.005(3)
C16 0.035(3) 0.042(3) 0.032(3) -0.004(2) 0.011(2) 0.002(2)
N1 0.038(3) 0.053(3) 0.044(3) -0.004(2) 0.014(2) -0.004(2)
N2 0.045(3) 0.039(3) 0.045(3) -0.004(2) 0.021(2) -0.007(2)
N3 0.033(3) 0.045(3) 0.032(3) 0.001(2) 0.009(2) 0.001(2)
N4 0.036(3) 0.038(3) 0.025(2) -0.0022(18) 0.0113(19) -0.006(2)
S1 0.0437(9) 0.0514(10) 0.0491(9) -0.0065(8) 0.0199(7) -0.0148(8)

loop_
_atom_type_symbol
_atom_type_description
_atom_type_scat_dispersion_real
_atom_type_scat_dispersion_imag
_atom_type_scat_source
C C 0.0033 0.0016 'International Tables Vol C Tables 4.2.6.8 and 6.1.1.4'
H H 0.0000 0.0000 'International Tables Vol C Tables 4.2.6.8 and 6.1.1.4'
N N 0.0061 0.0033 'International Tables Vol C Tables 4.2.6.8 and 6.1.1.4'
S S 0.1246 0.1234 'International Tables Vol C Tables 4.2.6.8 and 6.1.1.4'

loop_
_geom_angle_atom_site_label_1
_geom_angle_atom_site_label_2
_geom_angle_atom_site_label_3
_geom_angle
_geom_angle_site_symmetry_1
_geom_angle_site_symmetry_3
_geom_angle_publ_flag
N1 C1 N3 125.1(5) . . ?
N1 C1 C2 113.1(5) . . ?
N3 C1 C2 121.6(5) . . ?
N2 C2 N4 123.6(5) . . ?
N2 C2 C1 113.6(5) . . ?
N4 C2 C1 122.7(5) . . ?
N3 C3 C4 122.2(5) . . ?
N3 C3 C11 116.7(5) . . ?
C4 C3 C11 121.0(5) . . ?
N4 C4 C3 122.0(5) . . ?
N4 C4 C5 116.3(5) . . ?
C3 C4 C5 121.7(5) . . ?
C10 C5 C6 118.7(5) . . ?
C10 C5 C4 122.6(5) . . ?
C6 C5 C4 118.7(5) . . ?
C7 C6 C5 121.0(5) . . ?
C8 C7 C6 119.2(6) . . ?
C9 C8 C7 120.4(6) . . ?
C8 C9 C10 120.7(6) . . ?
C9 C10 C5 119.9(5) . . ?
C12 C11 C16 119.3(5) . . ?
C12 C11 C3 120.8(5) . . ?
C16 C11 C3 119.8(5) . . ?
C11 C12 C13 119.9(6) . . ?
C14 C13 C12 120.6(6) . . ?
C15 C14 C13 119.6(6) . . ?
C16 C15 C14 120.3(6) . . ?
C15 C16 C11 120.3(5) . . ?
C1 N1 S1 106.2(4) . . ?
C2 N2 S1 105.5(4) . . ?
C3 N3 C1 115.7(5) . . ?
C4 N4 C2 115.1(5) . . ?
N1 S1 N2 101.5(3) . . ?

loop_
_geom_bond_atom_site_label_1
_geom_bond_atom_site_label_2
_geom_bond_distance
_geom_bond_site_symmetry_2
_geom_bond_publ_flag
C1 N1 1.344(8) . ?
C1 N3 1.360(7) . ?
C1 C2 1.428(8) . ?
C2 N2 1.344(7) . ?
C2 N4 1.363(7) . ?
C3 N3 1.314(8) . ?
C3 C4 1.477(8) . ?
C3 C11 1.481(8) . ?
C4 N4 1.318(7) . ?
C4 C5 1.484(8) . ?
C5 C10 1.394(8) . ?
C5 C6 1.397(8) . ?
C6 C7 1.379(8) . ?
C7 C8 1.385(9) . ?
C8 C9 1.375(10) . ?
C9 C10 1.379(9) . ?
C11 C12 1.379(8) . ?
C11 C16 1.406(8) . ?
C12 C13 1.391(8) . ?
C13 C14 1.386(10) . ?
C14 C15 1.381(9) . ?
C15 C16 1.375(8) . ?
N1 S1 1.603(6) . ?
N2 S1 1.618(6) . ?
